data_4076139
loop_
_publ_author_name
'Bunn, Natalie R.'
'Aldridge, Simon'
'Kays, Deborah L.'
'Coombs, Natalie D.'
'Rossin, Andrea'
'Willock, David J.'
'Day, Joanna K.'
'Jones, Cameron'
'Ooi, Li-ling'

_publ_section_title
;
 Halide Abstraction as a Route to Cationic Transition-Metal Complexes
 Containing Two-Coordinate Gallium and Indium Ligand Systems
;
_journal_issue 24
_journal_name_full Organometallics
_journal_page_first 5891
_journal_paper_doi 10.1021/om0506318
_journal_volume 24
_journal_year 2005
_chemical_formula_moiety 'C28 H38 Fe2 In1 O5, B1 C32 F24'
_chemical_formula_sum 'C60 H50 B F24 Fe2 In O5'
_chemical_formula_weight 1544.33
_chemical_name_common sa0502
_chemical_name_systematic
;
 ?
;
_space_group_IT_number 19
_symmetry_cell_setting orthorhombic
_symmetry_space_group_name_Hall 'P 2ac 2ab'
_symmetry_space_group_name_H-M 'P 21 21 21'
_atom_sites_solution_hydrogens geom
_atom_sites_solution_primary direct
_atom_sites_solution_secondary difmap
_audit_creation_method SHELXL-97
_cell_angle_alpha 90.00
_cell_angle_beta 90.00
_cell_angle_gamma 90.00
_cell_formula_units_Z 4
_cell_length_a 16.0540(3)
_cell_length_b 16.2940(3)
_cell_length_c 24.2520(6)
_cell_measurement_reflns_used 31761
_cell_measurement_temperature 150(2)
_cell_measurement_theta_max 27.485
_cell_measurement_theta_min 2.91
_cell_volume 6343.9(2)
_computing_cell_refinement 'HKL Scalepack (Otwinowski & Minor 1997)'
_computing_data_collection 'Collect (Nonius BV, 1997-2000)'
_computing_data_reduction 'HKL Denzo and Scalepack (Otwinowski & Minor 1997)'
_computing_molecular_graphics 'Ortep-3 for Windows (Farrugia, 1997)'
_computing_publication_material 'WinGX publication routines (Farrugia, 1999)'
_computing_structure_refinement 'SHELXL-97 (Sheldrick, 1997)'
_computing_structure_solution 'Sir-92 (A. Altomare et al. 1992)'
_diffrn_ambient_temperature 150(2)
_diffrn_measured_fraction_theta_full 0.995
_diffrn_measured_fraction_theta_max 0.995
_diffrn_measurement_device_type KappaCCD
_diffrn_measurement_method CCD
_diffrn_radiation_monochromator graphite
_diffrn_radiation_source 'fine-focus sealed tube'
_diffrn_radiation_type MoK\a
_diffrn_radiation_wavelength 0.71073
_diffrn_reflns_av_R_equivalents 0.0692
_diffrn_reflns_av_sigmaI/netI 0.1084
_diffrn_reflns_limit_h_max 20
_diffrn_reflns_limit_h_min -20
_diffrn_reflns_limit_k_max 20
_diffrn_reflns_limit_k_min -20
_diffrn_reflns_limit_l_max 30
_diffrn_reflns_limit_l_min -29
_diffrn_reflns_number 26498
_diffrn_reflns_theta_full 26.37
_diffrn_reflns_theta_max 26.37
_diffrn_reflns_theta_min 3.55
_exptl_absorpt_coefficient_mu 0.929
_exptl_absorpt_correction_T_max 0.9128
_exptl_absorpt_correction_T_min 0.8147
_exptl_absorpt_correction_type multi-scan
_exptl_absorpt_process_details 'Sortav (Blessing, 1995)'
_exptl_crystal_density_diffrn 1.617
_exptl_crystal_density_method 'not measured'
_exptl_crystal_F_000 3088
_exptl_crystal_size_max 0.23
_exptl_crystal_size_mid 0.15
_exptl_crystal_size_min 0.10
_refine_diff_density_max 1.154
_refine_diff_density_min -1.007
_refine_diff_density_rms 0.120
_refine_ls_abs_structure_details 'Flack H D (1983), Acta Cryst. A39, 876-881'
_refine_ls_abs_structure_Flack -0.03(3)
_refine_ls_extinction_method none
_refine_ls_goodness_of_fit_ref 1.023
_refine_ls_hydrogen_treatment constr
_refine_ls_matrix_type full
_refine_ls_number_parameters 857
_refine_ls_number_reflns 12739
_refine_ls_number_restraints 150
_refine_ls_restrained_S_all 1.021
_refine_ls_R_factor_all 0.1226
_refine_ls_R_factor_gt 0.0821
_refine_ls_shift/su_max 0.008
_refine_ls_shift/su_mean 0.000
_refine_ls_structure_factor_coef Fsqd
_refine_ls_weighting_details 'calc w=1/[\s^2^(Fo^2^)+(0.0849P)^2^+27.2395P] where P=(Fo^2^+2Fc^2^)/3'
_refine_ls_weighting_scheme calc
_refine_ls_wR_factor_gt 0.1815
_refine_ls_wR_factor_ref 0.2068
_reflns_number_gt 8896
_reflns_number_total 12739
_reflns_threshold_expression >2sigma(I)
_cod_data_source_file om0506318si20050726_075046.cif
_cod_data_source_block sa0502
_cod_database_code 4076139

loop_
_symmetry_equiv_pos_as_xyz
'x, y, z'
'-x+1/2, -y, z+1/2'
'x+1/2, -y+1/2, -z'
'-x, y+1/2, -z+1/2'

loop_
_atom_site_label
_atom_site_type_symbol
_atom_site_fract_x
_atom_site_fract_y
_atom_site_fract_z
_atom_site_U_iso_or_equiv
_atom_site_adp_type
_atom_site_occupancy
_atom_site_symmetry_multiplicity
_atom_site_calc_flag
_atom_site_refinement_flags
C1 C 0.6310(6) 0.4233(5) 0.6421(4) 0.036(2) Uani 1 1 d .
C2 C 0.5711(7) 0.4200(6) 0.5995(5) 0.051(3) Uani 1 1 d .
C3 C 0.4940(7) 0.4509(6) 0.6223(6) 0.056(3) Uani 1 1 d .
C4 C 0.5064(7) 0.4708(6) 0.6769(5) 0.050(3) Uani 1 1 d .
C5 C 0.5905(7) 0.4551(6) 0.6903(5) 0.044(3) Uani 1 1 d .
C6 C 0.7141(6) 0.3850(6) 0.6395(5) 0.052(3) Uani 1 1 d .
H6A H 0.7087 0.3255 0.6440 0.077 Uiso 1 1 calc R
H6B H 0.7492 0.4071 0.6691 0.077 Uiso 1 1 calc R
H6C H 0.7397 0.3970 0.6037 0.077 Uiso 1 1 calc R
C7 C 0.5812(11) 0.3879(8) 0.5430(5) 0.080(4) Uani 1 1 d .
H7A H 0.5286 0.3940 0.5228 0.120 Uiso 1 1 calc R
H7B H 0.5965 0.3297 0.5446 0.120 Uiso 1 1 calc R
H7C H 0.6251 0.4187 0.5240 0.120 Uiso 1 1 calc R
C8 C 0.4123(10) 0.4525(10) 0.5911(7) 0.095(5) Uani 1 1 d U
H8A H 0.3886 0.3971 0.5900 0.143 Uiso 1 1 calc R
H8B H 0.4220 0.4719 0.5534 0.143 Uiso 1 1 calc R
H8C H 0.3733 0.4896 0.6097 0.143 Uiso 1 1 calc R
C9 C 0.4395(10) 0.4981(9) 0.7178(6) 0.079(4) Uani 1 1 d U
H9A H 0.3916 0.5202 0.6976 0.118 Uiso 1 1 calc R
H9B H 0.4622 0.5407 0.7421 0.118 Uiso 1 1 calc R
H9C H 0.4217 0.4510 0.7400 0.118 Uiso 1 1 calc R
C10 C 0.6304(9) 0.4634(8) 0.7466(5) 0.068(4) Uani 1 1 d .
H10A H 0.5990 0.5033 0.7686 0.102 Uiso 1 1 calc R
H10B H 0.6880 0.4823 0.7423 0.102 Uiso 1 1 calc R
H10C H 0.6299 0.4101 0.7652 0.102 Uiso 1 1 calc R
C11 C 0.9583(6) 0.7292(7) 0.6646(5) 0.049(3) Uani 1 1 d .
C12 C 0.8869(7) 0.7590(6) 0.6366(4) 0.041(2) Uani 1 1 d .
C13 C 0.8154(7) 0.7467(6) 0.6692(4) 0.041(2) Uani 1 1 d .
C14 C 0.8402(8) 0.7085(7) 0.7189(4) 0.049(3) Uani 1 1 d .
C15 C 0.9314(8) 0.6986(6) 0.7155(5) 0.052(3) Uani 1 1 d .
C16 C 1.0456(10) 0.7349(10) 0.6469(7) 0.087(5) Uani 1 1 d U
H16A H 1.0709 0.7844 0.6625 0.130 Uiso 1 1 calc R
H16B H 1.0481 0.7376 0.6065 0.130 Uiso 1 1 calc R
H16C H 1.0761 0.6864 0.6597 0.130 Uiso 1 1 calc R
C17 C 0.8864(11) 0.8021(8) 0.5804(5) 0.081(5) Uani 1 1 d .
H17A H 0.8425 0.7784 0.5572 0.121 Uiso 1 1 calc R
H17B H 0.9405 0.7945 0.5624 0.121 Uiso 1 1 calc R
H17C H 0.8759 0.8608 0.5856 0.121 Uiso 1 1 calc R
C18 C 0.7324(8) 0.7830(6) 0.6566(6) 0.065(4) Uani 1 1 d .
H18A H 0.7334 0.8419 0.6644 0.097 Uiso 1 1 calc R
H18B H 0.6898 0.7565 0.6794 0.097 Uiso 1 1 calc R
H18C H 0.7193 0.7743 0.6175 0.097 Uiso 1 1 calc R
C19 C 0.7881(9) 0.6863(9) 0.7668(6) 0.076(4) Uani 1 1 d U
H19A H 0.8020 0.7220 0.7980 0.114 Uiso 1 1 calc R
H19B H 0.7985 0.6290 0.7769 0.114 Uiso 1 1 calc R
H19C H 0.7292 0.6932 0.7573 0.114 Uiso 1 1 calc R
C20 C 0.9816(9) 0.6669(9) 0.7610(6) 0.077(4) Uani 1 1 d U
H20A H 1.0209 0.6259 0.7470 0.115 Uiso 1 1 calc R
H20B H 0.9451 0.6416 0.7886 0.115 Uiso 1 1 calc R
H20C H 1.0126 0.7122 0.7780 0.115 Uiso 1 1 calc R
C21 C 0.9200(7) 0.6029(8) 0.5920(5) 0.062(3) Uani 1 1 d .
C22 C 0.8841(7) 0.5378(7) 0.6852(5) 0.051(3) Uani 1 1 d .
C23 C 0.5597(7) 0.5956(8) 0.5675(5) 0.057(3) Uani 1 1 d .
C24 C 0.5695(7) 0.6274(7) 0.6704(5) 0.051(3) Uani 1 1 d .
C25 C 0.7882(6) 0.1616(5) 0.5695(4) 0.033(2) Uani 1 1 d .
C26 C 0.7486(6) 0.1762(5) 0.5190(4) 0.033(2) Uani 1 1 d .
H26 H 0.7025 0.1433 0.5083 0.039 Uiso 1 1 calc R
C27 C 0.7771(6) 0.2398(6) 0.4838(3) 0.036(2) Uani 1 1 d .
C28 C 0.8430(6) 0.2877(6) 0.4982(4) 0.035(2) Uani 1 1 d .
H28 H 0.8620 0.3299 0.4743 0.041 Uiso 1 1 calc R
C29 C 0.8818(6) 0.2739(6) 0.5483(4) 0.035(2) Uani 1 1 d .
C30 C 0.8543(6) 0.2136(6) 0.5837(4) 0.039(2) Uani 1 1 d .
H30 H 0.8807 0.2071 0.6185 0.047 Uiso 1 1 calc R
C31 C 0.7355(7) 0.2518(6) 0.4301(4) 0.044(2) Uani 1 1 d .
C32 C 0.9521(8) 0.3280(7) 0.5667(6) 0.055(3) Uani 1 1 d .
C33 C 0.6937(5) 0.1432(5) 0.6548(3) 0.0254(18) Uani 1 1 d .
C34 C 0.7191(6) 0.1728(5) 0.7063(3) 0.030(2) Uani 1 1 d .
H34 H 0.7740 0.1599 0.7182 0.036 Uiso 1 1 calc R
C35 C 0.6702(6) 0.2192(6) 0.7407(4) 0.034(2) Uani 1 1 d .
C36 C 0.5890(6) 0.2379(5) 0.7259(4) 0.031(2) Uani 1 1 d .
H36 H 0.5546 0.2692 0.7499 0.038 Uiso 1 1 calc R
C37 C 0.5589(6) 0.2107(5) 0.6763(4) 0.030(2) Uani 1 1 d .
C39 C 0.7050(7) 0.2436(7) 0.7946(4) 0.044(3) Uani 1 1 d .
C38 C 0.6111(6) 0.1639(5) 0.6407(4) 0.036(2) Uani 1 1 d .
H38 H 0.5895 0.1459 0.6063 0.043 Uiso 1 1 calc R
C40 C 0.4718(7) 0.2238(6) 0.6586(4) 0.041(2) Uani 1 1 d .
C41 C 0.8293(6) 0.0447(5) 0.6456(3) 0.0271(19) Uani 1 1 d .
C42 C 0.8158(6) 0.0042(5) 0.6962(4) 0.031(2) Uani 1 1 d .
H42 H 0.7618 0.0065 0.7121 0.037 Uiso 1 1 calc R
C43 C 0.8770(7) -0.0384(6) 0.7236(4) 0.036(2) Uani 1 1 d .
C44 C 0.9548(6) -0.0471(6) 0.7018(4) 0.035(2) Uani 1 1 d .
H44 H 0.9967 -0.0779 0.7202 0.042 Uiso 1 1 calc R
C45 C 0.9702(6) -0.0088(6) 0.6513(4) 0.037(2) Uani 1 1 d .
C46 C 0.9089(6) 0.0353(5) 0.6246(4) 0.032(2) Uani 1 1 d .
H46 H 0.9219 0.0603 0.5902 0.038 Uiso 1 1 calc R
C47 C 0.8561(8) -0.0741(7) 0.7799(4) 0.051(3) Uani 1 1 d .
C48 C 1.0541(7) -0.0136(6) 0.6266(5) 0.049(3) Uani 1 1 d .
C49 C 0.7022(6) 0.0169(6) 0.5818(4) 0.032(2) Uani 1 1 d .
C50 C 0.6333(6) -0.0222(6) 0.6057(4) 0.037(2) Uani 1 1 d .
H50 H 0.6130 -0.0020 0.6399 0.044 Uiso 1 1 calc R
C51 C 0.5938(6) -0.0877(6) 0.5823(4) 0.036(2) Uani 1 1 d .
C52 C 0.6236(6) -0.1198(6) 0.5318(4) 0.037(2) Uani 1 1 d .
H52 H 0.5969 -0.1650 0.5145 0.045 Uiso 1 1 calc R
C53 C 0.6924(6) -0.0833(6) 0.5085(3) 0.036(2) Uani 1 1 d .
C54 C 0.7307(6) -0.0176(5) 0.5330(3) 0.033(2) Uani 1 1 d .
H54 H 0.7787 0.0052 0.5159 0.040 Uiso 1 1 calc R
C55 C 0.5219(6) -0.1224(6) 0.6096(5) 0.047(3) Uani 1 1 d .
C56 C 0.7272(10) -0.1170(7) 0.4543(4) 0.058(3) Uani 1 1 d .
C57 C 0.7661(10) 0.5068(8) 0.4882(5) 0.071(4) Uani 1 1 d U
H57A H 0.8137 0.4748 0.5027 0.085 Uiso 1 1 calc R
H57B H 0.7166 0.4707 0.4887 0.085 Uiso 1 1 calc R
C58 C 0.7824(12) 0.5277(10) 0.4359(7) 0.099(5) Uani 1 1 d U
H58A H 0.7455 0.4978 0.4101 0.119 Uiso 1 1 calc R
H58B H 0.8411 0.5156 0.4263 0.119 Uiso 1 1 calc R
C59 C 0.7664(10) 0.6153(9) 0.4337(5) 0.076(4) Uani 1 1 d .
H59A H 0.7163 0.6254 0.4109 0.091 Uiso 1 1 calc R
H59B H 0.8141 0.6430 0.4157 0.091 Uiso 1 1 calc R
C60 C 0.7532(13) 0.6524(11) 0.4906(7) 0.104(5) Uani 1 1 d U
H60A H 0.6998 0.6825 0.4934 0.125 Uiso 1 1 calc R
H60B H 0.7999 0.6884 0.5019 0.125 Uiso 1 1 calc R
B1 B 0.7526(6) 0.0929(6) 0.6135(4) 0.032(2) Uani 1 1 d .
F1A F 0.7646(10) 0.2053(9) 0.3925(6) 0.072(4) Uani 0.52 1 d PU
F1B F 0.7118(9) 0.1833(8) 0.4037(6) 0.055(3) Uani 0.48 1 d PU
F2 F 0.6584(6) 0.2780(6) 0.4355(4) 0.100(3) Uani 1 1 d U
F3 F 0.7648(6) 0.3166(6) 0.4023(4) 0.106(3) Uani 1 1 d U
F4 F 0.9240(6) 0.4040(6) 0.5814(4) 0.102(3) Uani 1 1 d U
F5 F 1.0035(6) 0.3453(5) 0.5265(4) 0.088(2) Uani 1 1 d U
F6 F 0.9963(5) 0.3019(5) 0.6077(3) 0.083(2) Uani 1 1 d .
F7 F 0.7410(6) 0.1847(5) 0.8221(3) 0.086(3) Uani 1 1 d .
F8 F 0.6472(5) 0.2760(5) 0.8286(3) 0.074(2) Uani 1 1 d U
F9 F 0.7627(5) 0.3032(5) 0.7902(3) 0.075(2) Uani 1 1 d .
F10 F 0.4250(4) 0.1568(4) 0.6655(3) 0.0592(18) Uani 1 1 d .
F11 F 0.4341(4) 0.2828(4) 0.6882(3) 0.0559(17) Uani 1 1 d .
F12 F 0.4645(4) 0.2447(4) 0.6063(3) 0.0586(18) Uani 1 1 d .
F13 F 0.8705(6) -0.0173(5) 0.8181(4) 0.087(2) Uani 1 1 d U
F14 F 0.7791(5) -0.1003(6) 0.7839(3) 0.089(3) Uani 1 1 d .
F15 F 0.9066(5) -0.1368(4) 0.7925(3) 0.067(2) Uani 1 1 d .
F16 F 1.1114(6) -0.0467(6) 0.6585(4) 0.094(3) Uani 1 1 d U
F17 F 1.0554(5) -0.0570(5) 0.5799(3) 0.088(2) Uani 1 1 d U
F18 F 1.0846(6) 0.0591(5) 0.6119(4) 0.096(3) Uani 1 1 d U
F19 F 0.6910(5) -0.1869(5) 0.4390(3) 0.083(2) Uani 1 1 d U
F20 F 0.8069(5) -0.1308(5) 0.4568(3) 0.068(2) Uani 1 1 d .
F21 F 0.7156(5) -0.0625(5) 0.4142(3) 0.079(2) Uani 1 1 d U
F22 F 0.4890(6) -0.1881(6) 0.5866(4) 0.100(3) Uani 1 1 d U
F23 F 0.5378(5) -0.1460(6) 0.6630(3) 0.087(3) Uani 1 1 d .
F24 F 0.4594(4) -0.0726(5) 0.6180(4) 0.095(3) Uani 1 1 d .
Fe1 Fe 0.58472(9) 0.54340(8) 0.62821(6) 0.0380(3) Uani 1 1 d .
Fe2 Fe 0.87313(9) 0.63313(9) 0.65163(6) 0.0385(4) Uani 1 1 d .
In1 In 0.73383(4) 0.58523(4) 0.61952(3) 0.03299(17) Uani 1 1 d .
O1 O 0.9552(6) 0.5871(7) 0.5494(4) 0.084(3) Uani 1 1 d U
O2 O 0.8917(6) 0.4780(5) 0.7085(4) 0.074(3) Uani 1 1 d .
O3 O 0.5398(7) 0.6298(6) 0.5282(4) 0.085(3) Uani 1 1 d .
O4 O 0.5590(6) 0.6795(5) 0.7028(4) 0.071(3) Uani 1 1 d .
O5 O 0.7521(7) 0.5712(6) 0.5225(3) 0.084(3) Uani 1 1 d .

loop_
_atom_site_aniso_label
_atom_site_aniso_U_11
_atom_site_aniso_U_22
_atom_site_aniso_U_33
_atom_site_aniso_U_23
_atom_site_aniso_U_13
_atom_site_aniso_U_12
C1 0.039(5) 0.023(4) 0.047(5) 0.002(4) 0.008(4) 0.000(4)
C2 0.058(7) 0.030(5) 0.066(7) -0.011(5) -0.009(6) 0.003(6)
C3 0.040(6) 0.038(5) 0.090(9) 0.005(7) -0.020(7) -0.010(5)
C4 0.045(7) 0.030(5) 0.076(8) 0.005(5) 0.014(6) -0.002(5)
C5 0.039(6) 0.029(5) 0.063(7) 0.016(5) 0.013(5) -0.007(5)
C6 0.036(6) 0.035(5) 0.085(8) 0.006(5) 0.005(6) -0.003(5)
C7 0.121(13) 0.059(8) 0.059(8) -0.020(6) -0.006(8) -0.014(8)
C8 0.095(5) 0.095(5) 0.096(5) -0.0001(10) -0.0009(10) 0.0000(10)
C9 0.078(4) 0.079(4) 0.079(4) 0.0002(10) 0.0005(10) 0.0000(10)
C10 0.093(10) 0.055(7) 0.055(7) -0.004(6) 0.009(7) 0.002(8)
C11 0.028(6) 0.041(6) 0.077(8) -0.008(6) 0.005(5) -0.012(5)
C12 0.050(7) 0.034(5) 0.041(6) -0.003(4) -0.005(5) 0.003(5)
C13 0.043(6) 0.031(5) 0.050(6) -0.005(5) -0.009(5) -0.003(5)
C14 0.064(8) 0.038(6) 0.043(6) -0.003(5) 0.003(5) 0.011(5)
C15 0.060(8) 0.029(5) 0.067(8) -0.018(5) -0.022(6) 0.005(5)
C16 0.087(5) 0.087(5) 0.087(5) -0.0003(10) 0.0002(10) -0.0002(10)
C17 0.138(14) 0.057(8) 0.047(7) -0.007(6) 0.017(8) -0.046(9)
C18 0.050(7) 0.033(5) 0.111(10) -0.010(6) -0.027(8) 0.010(6)
C19 0.076(4) 0.075(4) 0.076(4) -0.0002(10) 0.0005(10) -0.0002(10)
C20 0.077(4) 0.077(4) 0.077(4) 0.0001(10) -0.0010(10) 0.0003(10)
C21 0.050(7) 0.067(8) 0.067(8) -0.019(6) 0.031(6) -0.014(6)
C22 0.044(7) 0.035(6) 0.073(8) 0.004(6) -0.018(6) 0.006(5)
C23 0.050(7) 0.058(7) 0.062(7) 0.002(7) -0.009(6) -0.001(6)
C24 0.036(6) 0.050(7) 0.067(8) -0.001(6) 0.011(6) -0.014(6)
C25 0.042(6) 0.029(4) 0.028(5) -0.003(4) -0.002(4) 0.009(4)
C26 0.035(6) 0.032(5) 0.032(5) 0.000(4) 0.001(4) 0.011(4)
C27 0.031(5) 0.053(6) 0.022(4) 0.005(4) 0.003(4) 0.003(5)
C28 0.035(5) 0.044(6) 0.025(5) 0.013(4) 0.006(4) -0.001(4)
C29 0.041(6) 0.029(5) 0.034(5) 0.001(4) 0.003(4) 0.001(4)
C30 0.037(6) 0.041(6) 0.040(6) -0.003(5) 0.004(5) 0.003(5)
C31 0.047(6) 0.039(5) 0.047(6) 0.012(4) 0.016(5) 0.004(5)
C32 0.045(7) 0.045(7) 0.074(8) 0.001(6) 0.030(7) -0.002(6)
C33 0.023(4) 0.032(5) 0.022(4) -0.001(4) -0.009(3) -0.008(4)
C34 0.027(5) 0.037(5) 0.026(4) 0.000(4) 0.002(4) 0.003(4)
C35 0.041(6) 0.028(5) 0.032(5) -0.003(4) 0.006(4) 0.004(4)
C36 0.026(5) 0.032(5) 0.036(5) 0.003(4) -0.001(4) 0.009(4)
C37 0.026(5) 0.027(5) 0.036(5) 0.006(4) 0.002(4) -0.006(4)
C39 0.046(7) 0.056(7) 0.030(5) -0.014(5) 0.001(4) 0.025(6)
C38 0.038(6) 0.027(4) 0.043(5) 0.012(4) -0.007(4) -0.008(4)
C40 0.040(6) 0.040(6) 0.042(6) -0.002(5) 0.001(5) 0.012(5)
C41 0.041(5) 0.021(4) 0.019(4) -0.005(3) -0.008(4) -0.003(4)
C42 0.030(5) 0.034(5) 0.027(4) -0.004(4) -0.002(4) 0.003(4)
C43 0.053(6) 0.029(5) 0.028(5) -0.003(4) -0.007(5) 0.004(5)
C44 0.042(6) 0.028(5) 0.035(5) 0.000(4) -0.010(4) 0.006(4)
C45 0.032(5) 0.034(5) 0.045(6) -0.011(4) -0.009(5) -0.001(4)
C46 0.042(5) 0.028(4) 0.025(4) -0.011(4) 0.002(5) -0.013(4)
C47 0.080(9) 0.036(6) 0.038(5) -0.002(5) -0.012(6) 0.010(6)
C48 0.050(6) 0.037(5) 0.059(7) -0.001(5) -0.012(6) 0.003(5)
C49 0.025(5) 0.036(5) 0.036(5) 0.007(4) -0.007(4) 0.004(4)
C50 0.032(5) 0.036(5) 0.043(6) 0.001(4) -0.002(4) -0.007(4)
C51 0.037(5) 0.033(5) 0.037(5) -0.006(4) -0.005(4) 0.001(5)
C52 0.039(6) 0.039(5) 0.034(5) -0.002(4) -0.014(4) -0.002(5)
C53 0.038(5) 0.041(5) 0.027(4) -0.008(4) -0.009(4) 0.003(5)
C54 0.030(5) 0.039(5) 0.030(4) 0.003(4) -0.001(4) -0.004(5)
C55 0.036(6) 0.036(5) 0.069(8) -0.009(5) -0.007(5) -0.012(5)
C56 0.095(11) 0.039(6) 0.041(6) 0.001(5) 0.005(7) -0.030(7)
C57 0.072(4) 0.071(4) 0.070(4) -0.0001(10) 0.0001(10) -0.0001(10)
C58 0.100(5) 0.099(5) 0.099(5) -0.0001(10) 0.0004(10) 0.0002(10)
C59 0.076(9) 0.089(10) 0.063(8) 0.019(7) 0.020(8) -0.014(8)
C60 0.105(6) 0.105(6) 0.104(6) 0.0007(10) 0.0001(10) -0.0003(10)
B1 0.037(6) 0.035(5) 0.025(4) 0.007(4) -0.003(4) -0.002(5)
F1A 0.073(4) 0.073(4) 0.072(4) -0.0006(10) -0.0005(10) 0.0008(10)
F1B 0.056(4) 0.055(3) 0.054(3) -0.0001(10) -0.0012(10) 0.0004(10)
F2 0.099(3) 0.102(3) 0.099(3) 0.0007(10) -0.0007(10) 0.0012(10)
F3 0.107(3) 0.107(3) 0.106(3) 0.0012(7) -0.0006(7) -0.0005(7)
F4 0.101(3) 0.101(3) 0.103(3) -0.0017(10) -0.0006(10) -0.0005(10)
F5 0.087(3) 0.089(3) 0.087(3) 0.0006(10) -0.0001(10) -0.0020(10)
F6 0.072(5) 0.093(6) 0.084(6) 0.025(5) -0.040(5) -0.034(4)
F7 0.124(7) 0.090(5) 0.043(4) -0.012(3) -0.032(4) 0.046(5)
F8 0.073(2) 0.075(2) 0.072(2) -0.0023(10) -0.0002(10) 0.0015(10)
F9 0.060(4) 0.098(5) 0.067(4) -0.023(4) -0.014(4) -0.018(5)
F10 0.030(3) 0.047(4) 0.101(5) 0.010(3) -0.011(3) -0.011(3)
F11 0.047(4) 0.047(4) 0.073(4) 0.001(3) -0.007(3) 0.011(3)
F12 0.045(4) 0.068(4) 0.063(4) 0.000(3) -0.018(3) 0.012(3)
F13 0.089(3) 0.087(3) 0.086(3) -0.0003(10) -0.0001(10) 0.0008(10)
F14 0.065(5) 0.127(7) 0.076(5) 0.061(5) 0.003(4) -0.008(5)
F15 0.096(6) 0.056(4) 0.051(4) 0.016(3) -0.007(4) 0.020(4)
F16 0.093(3) 0.095(3) 0.094(3) 0.0007(10) -0.0001(10) 0.0012(10)
F17 0.087(3) 0.089(3) 0.087(3) -0.0020(10) 0.0011(10) -0.0005(10)
F18 0.096(3) 0.096(3) 0.098(3) 0.0004(10) 0.0014(10) -0.0005(10)
F19 0.084(2) 0.083(2) 0.082(2) -0.0022(10) 0.0009(10) -0.0020(10)
F20 0.072(5) 0.085(5) 0.046(4) -0.023(4) 0.016(4) 0.011(4)
F21 0.081(2) 0.080(2) 0.077(2) 0.0002(10) -0.0002(10) 0.0015(10)
F22 0.100(3) 0.100(3) 0.100(3) -0.0008(10) 0.0017(10) -0.0023(10)
F23 0.070(5) 0.116(7) 0.075(5) 0.031(5) 0.029(4) -0.017(5)
F24 0.046(4) 0.084(5) 0.153(8) 0.020(6) 0.041(5) 0.011(4)
Fe1 0.0356(8) 0.0294(7) 0.0489(9) 0.0030(6) 0.0016(7) 0.0020(6)
Fe2 0.0330(8) 0.0316(7) 0.0510(9) -0.0023(7) 0.0023(7) 0.0010(6)
In1 0.0353(3) 0.0307(3) 0.0329(3) 0.0017(3) 0.0019(3) 0.0005(3)
O1 0.084(3) 0.084(3) 0.084(3) -0.0004(7) 0.0008(7) -0.0003(7)
O2 0.068(6) 0.042(5) 0.111(8) 0.012(5) -0.047(5) 0.002(4)
O3 0.109(8) 0.079(6) 0.066(6) 0.027(5) -0.029(6) 0.010(6)
O4 0.069(6) 0.053(5) 0.089(7) -0.016(5) 0.046(5) -0.006(5)
O5 0.130(9) 0.077(6) 0.045(4) -0.004(4) 0.020(5) 0.010(6)

loop_
_atom_type_symbol
_atom_type_description
_atom_type_scat_dispersion_real
_atom_type_scat_dispersion_imag
_atom_type_scat_source
C C 0.0033 0.0016 'International Tables Vol C Tables 4.2.6.8 and 6.1.1.4'
H H 0.0000 0.0000 'International Tables Vol C Tables 4.2.6.8 and 6.1.1.4'
B B 0.0013 0.0007 'International Tables Vol C Tables 4.2.6.8 and 6.1.1.4'
F F 0.0171 0.0103 'International Tables Vol C Tables 4.2.6.8 and 6.1.1.4'
Fe Fe 0.3463 0.8444 'International Tables Vol C Tables 4.2.6.8 and 6.1.1.4'
In In -0.7276 1.3100 'International Tables Vol C Tables 4.2.6.8 and 6.1.1.4'
O O 0.0106 0.0060 'International Tables Vol C Tables 4.2.6.8 and 6.1.1.4'

loop_
_geom_angle_atom_site_label_1
_geom_angle_atom_site_label_2
_geom_angle_atom_site_label_3
_geom_angle
C2 C1 C5 107.6(9)
C2 C1 C6 124.6(10)
C5 C1 C6 126.7(10)
C2 C1 Fe1 71.4(6)
C5 C1 Fe1 68.8(5)
C6 C1 Fe1 134.5(7)
C1 C2 C3 106.8(9)
C1 C2 C7 128.2(11)
C3 C2 C7 124.9(12)
C1 C2 Fe1 69.9(6)
C3 C2 Fe1 68.7(6)
C7 C2 Fe1 128.6(9)
C4 C3 C2 109.0(10)
C4 C3 C8 127.0(12)
C2 C3 C8 123.8(12)
C4 C3 Fe1 70.4(6)
C2 C3 Fe1 71.4(6)
C8 C3 Fe1 128.4(9)
C3 C4 C5 108.5(10)
C3 C4 C9 126.2(12)
C5 C4 C9 125.2(12)
C3 C4 Fe1 71.2(6)
C5 C4 Fe1 70.0(6)
C9 C4 Fe1 128.7(8)
C4 C5 C1 108.1(10)
C4 C5 C10 126.6(11)
C1 C5 C10 125.1(10)
C4 C5 Fe1 70.5(6)
C1 C5 Fe1 71.3(6)
C10 C5 Fe1 127.5(8)
C1 C6 H6A 109.5
C1 C6 H6B 109.5
H6A C6 H6B 109.5
C1 C6 H6C 109.5
H6A C6 H6C 109.5
H6B C6 H6C 109.5
C2 C7 H7A 109.5
C2 C7 H7B 109.5
H7A C7 H7B 109.5
C2 C7 H7C 109.5
H7A C7 H7C 109.5
H7B C7 H7C 109.5
C3 C8 H8A 109.5
C3 C8 H8B 109.5
H8A C8 H8B 109.5
C3 C8 H8C 109.5
H8A C8 H8C 109.5
H8B C8 H8C 109.5
C4 C9 H9A 109.5
C4 C9 H9B 109.5
H9A C9 H9B 109.5
C4 C9 H9C 109.5
H9A C9 H9C 109.5
H9B C9 H9C 109.5
C5 C10 H10A 109.5
C5 C10 H10B 109.5
H10A C10 H10B 109.5
C5 C10 H10C 109.5
H10A C10 H10C 109.5
H10B C10 H10C 109.5
C15 C11 C12 107.2(9)
C15 C11 C16 125.1(12)
C12 C11 C16 127.5(12)
C15 C11 Fe2 70.5(6)
C12 C11 Fe2 70.0(6)
C16 C11 Fe2 128.5(9)
C13 C12 C11 109.9(9)
C13 C12 C17 124.1(11)
C11 C12 C17 126.0(11)
C13 C12 Fe2 71.1(6)
C11 C12 Fe2 70.5(6)
C17 C12 Fe2 127.0(7)
C12 C13 C14 108.2(10)
C12 C13 C18 123.8(10)
C14 C13 C18 127.0(11)
C12 C13 Fe2 69.8(6)
C14 C13 Fe2 70.3(6)
C18 C13 Fe2 134.3(7)
C13 C14 C15 106.3(10)
C13 C14 C19 128.2(11)
C15 C14 C19 125.4(11)
C13 C14 Fe2 70.6(6)
C15 C14 Fe2 69.2(6)
C19 C14 Fe2 127.5(9)
C11 C15 C20 128.4(12)
C11 C15 C14 108.4(10)
C20 C15 C14 123.0(12)
C11 C15 Fe2 70.6(6)
C20 C15 Fe2 128.6(8)
C14 C15 Fe2 69.8(6)
C11 C16 H16A 109.5
C11 C16 H16B 109.5
H16A C16 H16B 109.5
C11 C16 H16C 109.5
H16A C16 H16C 109.5
H16B C16 H16C 109.5
C12 C17 H17A 109.5
C12 C17 H17B 109.5
H17A C17 H17B 109.5
C12 C17 H17C 109.5
H17A C17 H17C 109.5
H17B C17 H17C 109.5
C13 C18 H18A 109.5
C13 C18 H18B 109.5
H18A C18 H18B 109.5
C13 C18 H18C 109.5
H18A C18 H18C 109.5
H18B C18 H18C 109.5
C14 C19 H19A 109.5
C14 C19 H19B 109.5
H19A C19 H19B 109.5
C14 C19 H19C 109.5
H19A C19 H19C 109.5
H19B C19 H19C 109.5
C15 C20 H20A 109.5
C15 C20 H20B 109.5
H20A C20 H20B 109.5
C15 C20 H20C 109.5
H20A C20 H20C 109.5
H20B C20 H20C 109.5
O1 C21 Fe2 175.3(12)
O2 C22 Fe2 177.5(11)
O3 C23 Fe1 177.2(12)
O4 C24 Fe1 174.1(11)
C26 C25 C30 117.1(9)
C26 C25 B1 121.6(8)
C30 C25 B1 121.0(8)
C25 C26 C27 120.3(9)
C25 C26 H26 119.8
C27 C26 H26 119.8
C28 C27 C26 121.0(8)
C28 C27 C31 120.1(8)
C26 C27 C31 118.9(9)
C27 C28 C29 118.9(8)
C27 C28 H28 120.6
C29 C28 H28 120.6
C30 C29 C28 121.2(9)
C30 C29 C32 118.4(9)
C28 C29 C32 120.3(9)
C29 C30 C25 121.4(10)
C29 C30 H30 119.3
C25 C30 H30 119.3
F1A C31 F2 127.5(13)
F1A C31 F3 88.9(10)
F2 C31 F3 97.2(9)
F1A C31 F1B 42.9(8)
F2 C31 F1B 92.9(11)
F3 C31 F1B 120.9(11)
F1A C31 C27 112.7(11)
F2 C31 C27 112.3(9)
F3 C31 C27 113.0(10)
F1B C31 C27 116.0(10)
F6 C32 F5 107.3(10)
F6 C32 F4 106.1(11)
F5 C32 F4 101.9(10)
F6 C32 C29 116.7(9)
F5 C32 C29 112.4(11)
F4 C32 C29 111.3(10)
C34 C33 C38 114.1(8)
C34 C33 B1 124.1(8)
C38 C33 B1 121.7(8)
C35 C34 C33 124.4(9)
C35 C34 H34 117.8
C33 C34 H34 117.8
C34 C35 C36 120.1(9)
C34 C35 C39 118.1(9)
C36 C35 C39 121.7(8)
C37 C36 C35 119.1(9)
C37 C36 H36 120.4
C35 C36 H36 120.4
C36 C37 C38 119.9(9)
C36 C37 C40 122.8(9)
C38 C37 C40 117.2(9)
F7 C39 F9 105.4(9)
F7 C39 F8 106.3(9)
F9 C39 F8 103.9(8)
F7 C39 C35 115.0(9)
F9 C39 C35 112.6(9)
F8 C39 C35 112.8(9)
C33 C38 C37 122.2(9)
C33 C38 H38 118.9
C37 C38 H38 118.9
F12 C40 F10 106.4(9)
F12 C40 F11 106.7(8)
F10 C40 F11 105.3(8)
F12 C40 C37 113.7(9)
F10 C40 C37 112.2(8)
F11 C40 C37 112.0(9)
C46 C41 C42 114.2(8)
C46 C41 B1 124.5(8)
C42 C41 B1 121.2(8)
C43 C42 C41 123.2(9)
C43 C42 H42 118.4
C41 C42 H42 118.4
C44 C43 C42 121.3(9)
C44 C43 C47 120.7(9)
C42 C43 C47 118.0(10)
C43 C44 C45 117.2(9)
C43 C44 H44 121.4
C45 C44 H44 121.4
C46 C45 C44 121.2(9)
C46 C45 C48 119.1(9)
C44 C45 C48 119.6(9)
C45 C46 C41 122.8(9)
C45 C46 H46 118.6
C41 C46 H46 118.6
F14 C47 F13 109.8(11)
F14 C47 F15 107.7(9)
F13 C47 F15 105.5(9)
F14 C47 C43 113.5(9)
F13 C47 C43 108.7(9)
F15 C47 C43 111.2(10)
F16 C48 F18 105.3(10)
F16 C48 F17 105.6(9)
F18 C48 F17 103.7(10)
F16 C48 C45 114.9(10)
F18 C48 C45 113.5(9)
F17 C48 C45 112.8(9)
C54 C49 C50 115.4(9)
C54 C49 B1 122.3(8)
C50 C49 B1 122.1(8)
C51 C50 C49 123.5(9)
C51 C50 H50 118.3
C49 C50 H50 118.3
C50 C51 C52 119.4(9)
C50 C51 C55 119.2(9)
C52 C51 C55 121.5(9)
C53 C52 C51 117.9(9)
C53 C52 H52 121.1
C51 C52 H52 121.1
C54 C53 C52 121.4(9)
C54 C53 C56 119.2(9)
C52 C53 C56 119.4(9)
C53 C54 C49 122.5(9)
C53 C54 H54 118.7
C49 C54 H54 118.7
F24 C55 F22 105.3(9)
F24 C55 F23 99.8(10)
F22 C55 F23 104.3(9)
F24 C55 C51 116.2(9)
F22 C55 C51 116.3(10)
F23 C55 C51 113.1(8)
F20 C56 F21 106.7(10)
F20 C56 F19 107.2(11)
F21 C56 F19 107.8(10)
F20 C56 C53 112.4(10)
F21 C56 C53 109.7(11)
F19 C56 C53 112.7(10)
C58 C57 O5 114.6(13)
C58 C57 H57A 108.6
O5 C57 H57A 108.6
C58 C57 H57B 108.6
O5 C57 H57B 108.6
H57A C57 H57B 107.6
C57 C58 C59 104.4(14)
C57 C58 H58A 110.9
C59 C58 H58A 110.9
C57 C58 H58B 110.9
C59 C58 H58B 110.9
H58A C58 H58B 108.9
C58 C59 C60 112.5(13)
C58 C59 H59A 109.1
C60 C59 H59A 109.1
C58 C59 H59B 109.1
C60 C59 H59B 109.1
H59A C59 H59B 107.8
C59 C60 O5 96.7(12)
C59 C60 H60A 112.4
O5 C60 H60A 112.4
C59 C60 H60B 112.4
O5 C60 H60B 112.4
H60A C60 H60B 110.0
C33 B1 C25 105.1(7)
C33 B1 C41 112.8(7)
C25 B1 C41 111.6(7)
C33 B1 C49 112.4(7)
C25 B1 C49 112.0(7)
C41 B1 C49 103.0(7)
F1B F1A C31 72.3(14)
F1A F1B C31 64.8(13)
C24 Fe1 C23 94.7(6)
C24 Fe1 C5 97.1(5)
C23 Fe1 C5 162.7(5)
C24 Fe1 C4 91.6(5)
C23 Fe1 C4 127.8(5)
C5 Fe1 C4 39.5(4)
C24 Fe1 C3 120.7(5)
C23 Fe1 C3 97.6(5)
C5 Fe1 C3 65.5(5)
C4 Fe1 C3 38.4(5)
C24 Fe1 C1 133.4(5)
C23 Fe1 C1 131.6(5)
C5 Fe1 C1 39.9(4)
C4 Fe1 C1 66.3(4)
C3 Fe1 C1 65.9(4)
C24 Fe1 C2 157.5(5)
C23 Fe1 C2 99.2(5)
C5 Fe1 C2 65.9(4)
C4 Fe1 C2 65.8(4)
C3 Fe1 C2 39.9(5)
C1 Fe1 C2 38.7(4)
C24 Fe1 In1 88.2(4)
C23 Fe1 In1 91.0(4)
C5 Fe1 In1 101.9(3)
C4 Fe1 In1 141.1(3)
C3 Fe1 In1 148.7(3)
C1 Fe1 In1 86.0(3)
C2 Fe1 In1 109.1(3)
C21 Fe2 C22 95.3(6)
C21 Fe2 C12 95.1(5)
C22 Fe2 C12 158.9(5)
C21 Fe2 C15 125.2(6)
C22 Fe2 C15 93.6(5)
C12 Fe2 C15 65.5(4)
C21 Fe2 C11 93.2(5)
C22 Fe2 C11 121.5(5)
C12 Fe2 C11 39.5(4)
C15 Fe2 C11 38.9(5)
C21 Fe2 C14 159.4(5)
C22 Fe2 C14 100.5(5)
C12 Fe2 C14 65.9(4)
C15 Fe2 C14 41.0(5)
C11 Fe2 C14 67.3(5)
C21 Fe2 C13 128.2(5)
C22 Fe2 C13 136.3(5)
C12 Fe2 C13 39.1(4)
C15 Fe2 C13 66.5(4)
C11 Fe2 C13 66.6(4)
C14 Fe2 C13 39.1(4)
C21 Fe2 In1 92.3(4)
C22 Fe2 In1 87.6(4)
C12 Fe2 In1 110.3(3)
C15 Fe2 In1 142.1(4)
C11 Fe2 In1 149.7(3)
C14 Fe2 In1 101.5(4)
C13 Fe2 In1 86.8(3)
O5 In1 Fe2 103.2(3)
O5 In1 Fe1 100.1(3)
Fe2 In1 Fe1 156.72(6)
C57 O5 C60 110.8(10)
C57 O5 In1 134.4(8)
C60 O5 In1 114.7(8)

loop_
_geom_bond_atom_site_label_1
_geom_bond_atom_site_label_2
_geom_bond_distance
C1 C2 1.412(14)
C1 C5 1.434(14)
C1 C6 1.475(14)
C1 Fe1 2.119(9)
C2 C3 1.446(16)
C2 C7 1.477(16)
C2 Fe1 2.138(10)
C3 C4 1.378(17)
C3 C8 1.515(19)
C3 Fe1 2.101(10)
C4 C5 1.411(16)
C4 C9 1.528(18)
C4 Fe1 2.092(11)
C5 C10 1.513(16)
C5 Fe1 2.085(10)
C6 H6A 0.9800
C6 H6B 0.9800
C6 H6C 0.9800
C7 H7A 0.9800
C7 H7B 0.9800
C7 H7C 0.9800
C8 H8A 0.9800
C8 H8B 0.9800
C8 H8C 0.9800
C9 H9A 0.9800
C9 H9B 0.9800
C9 H9C 0.9800
C10 H10A 0.9800
C10 H10B 0.9800
C10 H10C 0.9800
C11 C15 1.399(17)
C11 C12 1.419(15)
C11 C16 1.470(19)
C11 Fe2 2.102(10)
C12 C13 1.408(15)
C12 C17 1.533(15)
C12 Fe2 2.095(10)
C13 C14 1.413(15)
C13 C18 1.490(15)
C13 Fe2 2.113(10)
C14 C15 1.475(17)
C14 C19 1.476(17)
C14 Fe2 2.109(11)
C15 C20 1.461(18)
C15 Fe2 2.100(10)
C16 H16A 0.9800
C16 H16B 0.9800
C16 H16C 0.9800
C17 H17A 0.9800
C17 H17B 0.9800
C17 H17C 0.9800
C18 H18A 0.9800
C18 H18B 0.9800
C18 H18C 0.9800
C19 H19A 0.9800
C19 H19B 0.9800
C19 H19C 0.9800
C20 H20A 0.9800
C20 H20B 0.9800
C20 H20C 0.9800
C21 O1 1.205(13)
C21 Fe2 1.703(11)
C22 O2 1.132(13)
C22 Fe2 1.763(11)
C23 O3 1.149(14)
C23 Fe1 1.748(13)
C24 O4 1.169(13)
C24 Fe1 1.727(13)
C25 C26 1.400(13)
C25 C30 1.400(14)
C25 B1 1.648(13)
C26 C27 1.418(13)
C26 H26 0.9500
C27 C28 1.360(14)
C27 C31 1.477(14)
C28 C29 1.383(13)
C28 H28 0.9500
C29 C30 1.378(13)
C29 C32 1.499(16)
C30 H30 0.9500
C31 F1A 1.274(17)
C31 F2 1.315(14)
C31 F3 1.338(13)
C31 F1B 1.342(17)
C32 F6 1.294(15)
C32 F5 1.307(13)
C32 F4 1.366(14)
C33 C34 1.400(11)
C33 C38 1.410(13)
C33 B1 1.602(13)
C34 C35 1.373(12)
C34 H34 0.9500
C35 C36 1.387(13)
C35 C39 1.475(13)
C36 C37 1.371(13)
C36 H36 0.9500
C37 C38 1.425(14)
C37 C40 1.478(14)
C39 F7 1.305(12)
C39 F9 1.346(13)
C39 F8 1.349(12)
C38 H38 0.9500
C40 F12 1.317(12)
C40 F10 1.336(12)
C40 F11 1.345(11)
C41 C46 1.385(13)
C41 C42 1.411(12)
C41 B1 1.655(13)
C42 C43 1.374(13)
C42 H42 0.9500
C43 C44 1.364(14)
C43 C47 1.520(14)
C44 C45 1.396(14)
C44 H44 0.9500
C45 C46 1.381(13)
C45 C48 1.476(15)
C46 H46 0.9500
C47 F14 1.312(14)
C47 F13 1.329(13)
C47 F15 1.340(12)
C48 F16 1.317(13)
C48 F18 1.330(12)
C48 F17 1.336(13)
C49 C54 1.388(13)
C49 C50 1.401(13)
C49 B1 1.667(14)
C50 C51 1.366(13)
C50 H50 0.9500
C51 C52 1.415(13)
C51 C55 1.446(14)
C52 C53 1.376(14)
C52 H52 0.9500
C53 C54 1.370(13)
C53 C56 1.531(15)
C54 H54 0.9500
C55 F24 1.306(12)
C55 F22 1.316(13)
C55 F23 1.374(14)
C56 F20 1.300(16)
C56 F21 1.331(13)
C56 F19 1.332(13)
C57 C58 1.340(19)
C57 O5 1.358(15)
C57 H57A 0.9900
C57 H57B 0.9900
C58 C59 1.45(2)
C58 H58A 0.9900
C58 H58B 0.9900
C59 C60 1.52(2)
C59 H59A 0.9900
C59 H59B 0.9900
C60 O5 1.532(19)
C60 H60A 0.9900
C60 H60B 0.9900
F1A F1B 0.958(17)
Fe1 In1 2.4977(15)
Fe2 In1 2.4935(16)
In1 O5 2.382(8)

loop_
_geom_torsion_atom_site_label_1
_geom_torsion_atom_site_label_2
_geom_torsion_atom_site_label_3
_geom_torsion_atom_site_label_4
_geom_torsion
C5 C1 C2 C3 0.5(11)
C6 C1 C2 C3 169.2(9)
Fe1 C1 C2 C3 -59.0(7)
C5 C1 C2 C7 -176.6(11)
C6 C1 C2 C7 -7.9(18)
Fe1 C1 C2 C7 123.9(13)
C5 C1 C2 Fe1 59.5(7)
C6 C1 C2 Fe1 -131.8(9)
C1 C2 C3 C4 -0.9(12)
C7 C2 C3 C4 176.3(11)
Fe1 C2 C3 C4 -60.7(7)
C1 C2 C3 C8 -175.9(11)
C7 C2 C3 C8 1.4(19)
Fe1 C2 C3 C8 124.3(12)
C1 C2 C3 Fe1 59.8(7)
C7 C2 C3 Fe1 -123.0(12)
C2 C3 C4 C5 1.0(12)
C8 C3 C4 C5 175.7(12)
Fe1 C3 C4 C5 -60.3(7)
C2 C3 C4 C9 -174.0(11)
C8 C3 C4 C9 1(2)
Fe1 C3 C4 C9 124.6(12)
C2 C3 C4 Fe1 61.3(8)
C8 C3 C4 Fe1 -123.9(13)
C3 C4 C5 C1 -0.7(11)
C9 C4 C5 C1 174.4(10)
Fe1 C4 C5 C1 -61.8(7)
C3 C4 C5 C10 -176.2(10)
C9 C4 C5 C10 -1.1(18)
Fe1 C4 C5 C10 122.7(11)
C3 C4 C5 Fe1 61.1(8)
C9 C4 C5 Fe1 -123.8(11)
C2 C1 C5 C4 0.1(11)
C6 C1 C5 C4 -168.4(9)
Fe1 C1 C5 C4 61.2(7)
C2 C1 C5 C10 175.7(10)
C6 C1 C5 C10 7.2(16)
Fe1 C1 C5 C10 -123.2(10)
C2 C1 C5 Fe1 -61.1(7)
C6 C1 C5 Fe1 130.4(10)
C15 C11 C12 C13 -0.5(12)
C16 C11 C12 C13 -175.7(12)
Fe2 C11 C12 C13 60.5(7)
C15 C11 C12 C17 176.9(10)
C16 C11 C12 C17 1.6(19)
Fe2 C11 C12 C17 -122.2(10)
C15 C11 C12 Fe2 -61.0(7)
C16 C11 C12 Fe2 123.8(13)
C11 C12 C13 C14 -0.1(12)
C17 C12 C13 C14 -177.5(10)
Fe2 C12 C13 C14 60.0(7)
C11 C12 C13 C18 169.5(9)
C17 C12 C13 C18 -7.9(16)
Fe2 C12 C13 C18 -130.4(10)
C11 C12 C13 Fe2 -60.1(7)
C17 C12 C13 Fe2 122.5(10)
C12 C13 C14 C15 0.6(12)
C18 C13 C14 C15 -168.5(10)
Fe2 C13 C14 C15 60.3(7)
C12 C13 C14 C19 177.4(12)
C18 C13 C14 C19 8.3(19)
Fe2 C13 C14 C19 -122.9(13)
C12 C13 C14 Fe2 -59.7(7)
C18 C13 C14 Fe2 131.2(10)
C12 C11 C15 C20 -174.9(11)
C16 C11 C15 C20 1(2)
Fe2 C11 C15 C20 124.5(12)
C12 C11 C15 C14 0.8(12)
C16 C11 C15 C14 176.2(12)
Fe2 C11 C15 C14 -59.8(7)
C12 C11 C15 Fe2 60.6(7)
C16 C11 C15 Fe2 -123.9(13)
C13 C14 C15 C11 -0.9(12)
C19 C14 C15 C11 -177.8(11)
Fe2 C14 C15 C11 60.3(7)
C13 C14 C15 C20 175.1(10)
C19 C14 C15 C20 -1.8(18)
Fe2 C14 C15 C20 -123.6(11)
C13 C14 C15 Fe2 -61.2(7)
C19 C14 C15 Fe2 121.9(12)
C30 C25 C26 C27 1.7(13)
B1 C25 C26 C27 175.4(8)
C25 C26 C27 C28 0.0(14)
C25 C26 C27 C31 178.2(9)
C26 C27 C28 C29 -0.5(14)
C31 C27 C28 C29 -178.6(9)
C27 C28 C29 C30 -0.9(15)
C27 C28 C29 C32 -177.1(9)
C28 C29 C30 C25 2.7(15)
C32 C29 C30 C25 179.1(9)
C26 C25 C30 C29 -3.1(14)
B1 C25 C30 C29 -176.8(8)
C28 C27 C31 F1A 93.3(14)
C26 C27 C31 F1A -84.8(13)
C28 C27 C31 F2 -114.3(11)
C26 C27 C31 F2 67.5(12)
C28 C27 C31 F3 -5.5(14)
C26 C27 C31 F3 176.3(9)
C28 C27 C31 F1B 140.5(12)
C26 C27 C31 F1B -37.6(14)
C30 C29 C32 F6 17.4(14)
C28 C29 C32 F6 -166.2(10)
C30 C29 C32 F5 141.9(10)
C28 C29 C32 F5 -41.7(14)
C30 C29 C32 F4 -104.5(12)
C28 C29 C32 F4 71.8(13)
C38 C33 C34 C35 -1.1(13)
B1 C33 C34 C35 176.8(9)
C33 C34 C35 C36 1.8(14)
C33 C34 C35 C39 178.0(9)
C34 C35 C36 C37 -1.1(13)
C39 C35 C36 C37 -177.3(9)
C35 C36 C37 C38 0.0(13)
C35 C36 C37 C40 176.5(9)
C34 C35 C39 F7 -46.8(14)
C36 C35 C39 F7 129.4(11)
C34 C35 C39 F9 73.9(11)
C36 C35 C39 F9 -109.9(10)
C34 C35 C39 F8 -168.9(9)
C36 C35 C39 F8 7.3(15)
C34 C33 C38 C37 0.0(12)
B1 C33 C38 C37 -178.0(8)
C36 C37 C38 C33 0.6(13)
C40 C37 C38 C33 -176.1(8)
C36 C37 C40 F12 138.3(9)
C38 C37 C40 F12 -45.1(12)
C36 C37 C40 F10 -100.9(11)
C38 C37 C40 F10 75.7(11)
C36 C37 C40 F11 17.3(13)
C38 C37 C40 F11 -166.2(8)
C46 C41 C42 C43 2.4(12)
B1 C41 C42 C43 178.2(8)
C41 C42 C43 C44 -2.9(14)
C41 C42 C43 C47 175.6(8)
C42 C43 C44 C45 1.8(14)
C47 C43 C44 C45 -176.6(9)
C43 C44 C45 C46 -0.5(13)
C43 C44 C45 C48 177.9(9)
C44 C45 C46 C41 0.2(13)
C48 C45 C46 C41 -178.2(8)
C42 C41 C46 C45 -1.1(12)
B1 C41 C46 C45 -176.7(8)
C44 C43 C47 F14 -146.1(10)
C42 C43 C47 F14 35.4(13)
C44 C43 C47 F13 91.4(12)
C42 C43 C47 F13 -87.1(12)
C44 C43 C47 F15 -24.4(14)
C42 C43 C47 F15 157.1(9)
C46 C45 C48 F16 170.8(9)
C44 C45 C48 F16 -7.7(14)
C46 C45 C48 F18 49.5(13)
C44 C45 C48 F18 -128.9(10)
C46 C45 C48 F17 -68.1(12)
C44 C45 C48 F17 113.4(10)
C54 C49 C50 C51 -2.4(14)
B1 C49 C50 C51 -176.0(8)
C49 C50 C51 C52 1.0(15)
C49 C50 C51 C55 -178.6(9)
C50 C51 C52 C53 0.5(14)
C55 C51 C52 C53 -179.9(9)
C51 C52 C53 C54 -0.5(14)
C51 C52 C53 C56 179.2(10)
C52 C53 C54 C49 -1.0(15)
C56 C53 C54 C49 179.2(10)
C50 C49 C54 C53 2.4(13)
B1 C49 C54 C53 176.0(8)
C50 C51 C55 F24 58.6(14)
C52 C51 C55 F24 -121.0(11)
C50 C51 C55 F22 -176.6(10)
C52 C51 C55 F22 3.8(15)
C50 C51 C55 F23 -56.0(13)
C52 C51 C55 F23 124.5(10)
C54 C53 C56 F20 50.5(14)
C52 C53 C56 F20 -129.2(10)
C54 C53 C56 F21 -68.1(14)
C52 C53 C56 F21 112.2(11)
C54 C53 C56 F19 171.7(10)
C52 C53 C56 F19 -8.0(16)
O5 C57 C58 C59 -8(2)
C57 C58 C59 C60 10(2)
C58 C59 C60 O5 -7.5(19)
C34 C33 B1 C25 -96.9(9)
C38 C33 B1 C25 80.9(10)
C34 C33 B1 C41 25.0(12)
C38 C33 B1 C41 -157.2(8)
C34 C33 B1 C49 141.0(8)
C38 C33 B1 C49 -41.2(11)
C26 C25 B1 C33 -93.8(9)
C30 C25 B1 C33 79.6(10)
C26 C25 B1 C41 143.5(8)
C30 C25 B1 C41 -43.1(11)
C26 C25 B1 C49 28.6(11)
C30 C25 B1 C49 -158.0(8)
C46 C41 B1 C33 -143.7(8)
C42 C41 B1 C33 41.0(11)
C46 C41 B1 C25 -25.5(11)
C42 C41 B1 C25 159.2(8)
C46 C41 B1 C49 94.9(9)
C42 C41 B1 C49 -80.5(9)
C54 C49 B1 C33 159.2(8)
C50 C49 B1 C33 -27.6(11)
C54 C49 B1 C25 41.0(11)
C50 C49 B1 C25 -145.8(9)
C54 C49 B1 C41 -79.1(10)
C50 C49 B1 C41 94.1(10)
F2 C31 F1A F1B -42.9(17)
F3 C31 F1A F1B -141.0(14)
C27 C31 F1A F1B 104.4(14)
F2 C31 F1B F1A 147.3(14)
F3 C31 F1B F1A 47.2(16)
C27 C31 F1B F1A -96.1(15)
O4 C24 Fe1 C23 163(10)
O4 C24 Fe1 C5 -4(10)
O4 C24 Fe1 C4 35(10)
O4 C24 Fe1 C3 62(11)
O4 C24 Fe1 C1 -23(11)
O4 C24 Fe1 C2 35(11)
O4 C24 Fe1 In1 -106(10)
O3 C23 Fe1 C24 -74(24)
O3 C23 Fe1 C5 59(25)
O3 C23 Fe1 C4 21(24)
O3 C23 Fe1 C3 48(24)
O3 C23 Fe1 C1 112(24)
O3 C23 Fe1 C2 88(24)
O3 C23 Fe1 In1 -163(24)
C4 C5 Fe1 C24 83.8(8)
C1 C5 Fe1 C24 -158.3(7)
C10 C5 Fe1 C24 -37.9(11)
C4 C5 Fe1 C23 -49.0(19)
C1 C5 Fe1 C23 68.9(19)
C10 C5 Fe1 C23 -170.7(16)
C1 C5 Fe1 C4 117.9(9)
C10 C5 Fe1 C4 -121.7(13)
C4 C5 Fe1 C3 -36.8(7)
C1 C5 Fe1 C3 81.1(7)
C10 C5 Fe1 C3 -158.5(12)
C4 C5 Fe1 C1 -117.9(9)
C10 C5 Fe1 C1 120.4(12)
C4 C5 Fe1 C2 -80.7(7)
C1 C5 Fe1 C2 37.2(6)
C10 C5 Fe1 C2 157.6(11)
C4 C5 Fe1 In1 173.5(6)
C1 C5 Fe1 In1 -68.6(6)
C10 C5 Fe1 In1 51.8(10)
C3 C4 Fe1 C24 142.0(7)
C5 C4 Fe1 C24 -99.3(8)
C9 C4 Fe1 C24 20.3(13)
C3 C4 Fe1 C23 44.8(9)
C5 C4 Fe1 C23 163.5(7)
C9 C4 Fe1 C23 -76.9(14)
C3 C4 Fe1 C5 -118.7(9)
C9 C4 Fe1 C5 119.6(15)
C5 C4 Fe1 C3 118.7(9)
C9 C4 Fe1 C3 -121.7(15)
C3 C4 Fe1 C1 -80.5(7)
C5 C4 Fe1 C1 38.2(6)
C9 C4 Fe1 C1 157.8(13)
C3 C4 Fe1 C2 -37.9(7)
C5 C4 Fe1 C2 80.7(7)
C9 C4 Fe1 C2 -159.7(13)
C3 C4 Fe1 In1 -128.8(6)
C5 C4 Fe1 In1 -10.1(9)
C9 C4 Fe1 In1 109.4(11)
C4 C3 Fe1 C24 -45.7(9)
C2 C3 Fe1 C24 -164.6(7)
C8 C3 Fe1 C24 76.5(15)
C4 C3 Fe1 C23 -145.8(7)
C2 C3 Fe1 C23 95.2(8)
C8 C3 Fe1 C23 -23.6(14)
C4 C3 Fe1 C5 37.8(7)
C2 C3 Fe1 C5 -81.1(7)
C8 C3 Fe1 C5 160.0(15)
C2 C3 Fe1 C4 -118.9(10)
C8 C3 Fe1 C4 122.2(16)
C4 C3 Fe1 C1 81.8(7)
C2 C3 Fe1 C1 -37.1(6)
C8 C3 Fe1 C1 -156.0(15)
C4 C3 Fe1 C2 118.9(10)
C8 C3 Fe1 C2 -118.9(16)
C4 C3 Fe1 In1 109.6(9)
C2 C3 Fe1 In1 -9.4(12)
C8 C3 Fe1 In1 -128.2(10)
C2 C1 Fe1 C24 148.5(7)
C5 C1 Fe1 C24 30.3(9)
C6 C1 Fe1 C24 -90.8(12)
C2 C1 Fe1 C23 -40.0(9)
C5 C1 Fe1 C23 -158.2(7)
C6 C1 Fe1 C23 80.6(13)
C2 C1 Fe1 C5 118.2(9)
C6 C1 Fe1 C5 -121.1(13)
C2 C1 Fe1 C4 80.3(7)
C5 C1 Fe1 C4 -37.9(6)
C6 C1 Fe1 C4 -159.0(12)
C2 C1 Fe1 C3 38.2(7)
C5 C1 Fe1 C3 -80.0(7)
C6 C1 Fe1 C3 158.9(13)
C5 C1 Fe1 C2 -118.2(9)
C6 C1 Fe1 C2 120.6(13)
C2 C1 Fe1 In1 -127.7(6)
C5 C1 Fe1 In1 114.1(6)
C6 C1 Fe1 In1 -7.1(11)
C1 C2 Fe1 C24 -81.8(15)
C3 C2 Fe1 C24 36.4(16)
C7 C2 Fe1 C24 154.7(15)
C1 C2 Fe1 C23 150.8(7)
C3 C2 Fe1 C23 -90.9(8)
C7 C2 Fe1 C23 27.4(13)
C1 C2 Fe1 C5 -38.3(6)
C3 C2 Fe1 C5 80.0(7)
C7 C2 Fe1 C5 -161.7(13)
C1 C2 Fe1 C4 -81.7(7)
C3 C2 Fe1 C4 36.5(7)
C7 C2 Fe1 C4 154.9(13)
C1 C2 Fe1 C3 -118.3(10)
C7 C2 Fe1 C3 118.3(15)
C3 C2 Fe1 C1 118.3(10)
C7 C2 Fe1 C1 -123.4(14)
C1 C2 Fe1 In1 56.6(6)
C3 C2 Fe1 In1 174.9(6)
C7 C2 Fe1 In1 -66.8(12)
O1 C21 Fe2 C22 -147(15)
O1 C21 Fe2 C12 14(15)
O1 C21 Fe2 C15 -49(16)
O1 C21 Fe2 C11 -25(15)
O1 C21 Fe2 C14 -8(17)
O1 C21 Fe2 C13 37(16)
O1 C21 Fe2 In1 125(15)
O2 C22 Fe2 C21 144(26)
O2 C22 Fe2 C12 25(27)
O2 C22 Fe2 C15 18(26)
O2 C22 Fe2 C11 47(26)
O2 C22 Fe2 C14 -23(26)
O2 C22 Fe2 C13 -41(26)
O2 C22 Fe2 In1 -124(26)
C13 C12 Fe2 C21 151.0(7)
C11 C12 Fe2 C21 -88.9(8)
C17 C12 Fe2 C21 32.0(12)
C13 C12 Fe2 C22 -89.7(15)
C11 C12 Fe2 C22 30.4(17)
C17 C12 Fe2 C22 151.3(14)
C13 C12 Fe2 C15 -82.4(7)
C11 C12 Fe2 C15 37.7(7)
C17 C12 Fe2 C15 158.6(13)
C13 C12 Fe2 C11 -120.1(9)
C17 C12 Fe2 C11 120.9(14)
C13 C12 Fe2 C14 -37.2(6)
C11 C12 Fe2 C14 82.9(7)
C17 C12 Fe2 C14 -156.2(13)
C11 C12 Fe2 C13 120.1(9)
C17 C12 Fe2 C13 -119.0(14)
C13 C12 Fe2 In1 56.7(6)
C11 C12 Fe2 In1 176.8(6)
C17 C12 Fe2 In1 -62.3(12)
C11 C15 Fe2 C21 40.0(9)
C20 C15 Fe2 C21 -84.2(14)
C14 C15 Fe2 C21 159.1(8)
C11 C15 Fe2 C22 139.1(7)
C20 C15 Fe2 C22 14.8(13)
C14 C15 Fe2 C22 -101.8(7)
C11 C15 Fe2 C12 -38.3(6)
C20 C15 Fe2 C12 -162.5(14)
C14 C15 Fe2 C12 80.8(7)
C20 C15 Fe2 C11 -124.2(16)
C14 C15 Fe2 C11 119.1(9)
C11 C15 Fe2 C14 -119.1(9)
C20 C15 Fe2 C14 116.7(16)
C11 C15 Fe2 C13 -81.2(7)
C20 C15 Fe2 C13 154.5(14)
C14 C15 Fe2 C13 37.8(6)
C11 C15 Fe2 In1 -130.2(6)
C20 C15 Fe2 In1 105.5(12)
C14 C15 Fe2 In1 -11.1(9)
C15 C11 Fe2 C21 -148.3(8)
C12 C11 Fe2 C21 94.1(8)
C16 C11 Fe2 C21 -28.4(14)
C15 C11 Fe2 C22 -50.1(9)
C12 C11 Fe2 C22 -167.7(7)
C16 C11 Fe2 C22 69.8(14)
C15 C11 Fe2 C12 117.6(9)
C16 C11 Fe2 C12 -122.6(16)
C12 C11 Fe2 C15 -117.6(9)
C16 C11 Fe2 C15 119.8(15)
C15 C11 Fe2 C14 38.5(7)
C12 C11 Fe2 C14 -79.2(7)
C16 C11 Fe2 C14 158.3(14)
C15 C11 Fe2 C13 81.1(7)
C12 C11 Fe2 C13 -36.5(6)
C16 C11 Fe2 C13 -159.0(14)
C15 C11 Fe2 In1 111.7(8)
C12 C11 Fe2 In1 -6.0(11)
C16 C11 Fe2 In1 -128.5(11)
C13 C14 Fe2 C21 61.0(18)
C15 C14 Fe2 C21 -55.9(18)
C19 C14 Fe2 C21 -175.2(15)
C13 C14 Fe2 C22 -159.7(7)
C15 C14 Fe2 C22 83.4(7)
C19 C14 Fe2 C22 -35.9(12)
C13 C14 Fe2 C12 37.2(6)
C15 C14 Fe2 C12 -79.7(7)
C19 C14 Fe2 C12 161.0(13)
C13 C14 Fe2 C15 116.9(10)
C19 C14 Fe2 C15 -119.3(13)
C13 C14 Fe2 C11 80.4(7)
C15 C14 Fe2 C11 -36.5(7)
C19 C14 Fe2 C11 -155.8(12)
C15 C14 Fe2 C13 -116.9(10)
C19 C14 Fe2 C13 123.8(14)
C13 C14 Fe2 In1 -70.1(6)
C15 C14 Fe2 In1 173.0(6)
C19 C14 Fe2 In1 53.8(11)
C12 C13 Fe2 C21 -37.9(9)
C14 C13 Fe2 C21 -157.0(8)
C18 C13 Fe2 C21 80.1(14)
C12 C13 Fe2 C22 148.6(7)
C14 C13 Fe2 C22 29.5(10)
C18 C13 Fe2 C22 -93.4(13)
C14 C13 Fe2 C12 -119.1(9)
C18 C13 Fe2 C12 118.0(14)
C12 C13 Fe2 C15 79.4(7)
C14 C13 Fe2 C15 -39.7(7)
C18 C13 Fe2 C15 -162.6(14)
C12 C13 Fe2 C11 36.8(6)
C14 C13 Fe2 C11 -82.2(8)
C18 C13 Fe2 C11 154.8(14)
C12 C13 Fe2 C14 119.1(9)
C18 C13 Fe2 C14 -123.0(15)
C12 C13 Fe2 In1 -128.3(6)
C14 C13 Fe2 In1 112.7(7)
C18 C13 Fe2 In1 -10.3(12)
C21 Fe2 In1 O5 -17.1(5)
C22 Fe2 In1 O5 -112.3(5)
C12 Fe2 In1 O5 79.2(4)
C15 Fe2 In1 O5 155.0(6)
C11 Fe2 In1 O5 83.3(7)
C14 Fe2 In1 O5 147.5(4)
C13 Fe2 In1 O5 111.1(4)
C21 Fe2 In1 Fe1 163.7(5)
C22 Fe2 In1 Fe1 68.5(4)
C12 Fe2 In1 Fe1 -100.0(3)
C15 Fe2 In1 Fe1 -24.3(6)
C11 Fe2 In1 Fe1 -96.0(7)
C14 Fe2 In1 Fe1 -31.7(3)
C13 Fe2 In1 Fe1 -68.2(3)
C24 Fe1 In1 O5 -134.1(5)
C23 Fe1 In1 O5 -39.4(5)
C5 Fe1 In1 O5 129.0(4)
C4 Fe1 In1 O5 135.6(6)
C3 Fe1 In1 O5 67.0(8)
C1 Fe1 In1 O5 92.2(3)
C2 Fe1 In1 O5 60.7(4)
C24 Fe1 In1 Fe2 45.2(4)
C23 Fe1 In1 Fe2 139.9(4)
C5 Fe1 In1 Fe2 -51.7(3)
C4 Fe1 In1 Fe2 -45.2(5)
C3 Fe1 In1 Fe2 -113.7(7)
C1 Fe1 In1 Fe2 -88.5(3)
C2 Fe1 In1 Fe2 -120.1(3)
C58 C57 O5 C60 4(2)
C58 C57 O5 In1 -172.5(12)
C59 C60 O5 C57 2.5(16)
C59 C60 O5 In1 179.5(9)
Fe2 In1 O5 C57 100.3(14)
Fe1 In1 O5 C57 -80.0(14)
Fe2 In1 O5 C60 -75.7(11)
Fe1 In1 O5 C60 104.0(10)
